data_2221363
loop_
_publ_author_name
'Deng, Sa'
'Han, Ling'
'Huang, Shan-shan'
'Zhang, Hou-li'
'Diao, Yun-peng'
'Liu, Ke-xin'

_publ_section_title
;(<i>E</i>)-<i>N</i>'-(5-Chloro-2-hydroxybenzylidene)-3,5-dihydroxybenzohydrazide
 monohydrate
;
_journal_coeditor_code HB2921
_journal_issue 4
_journal_name_full 'Acta Crystallographica Section E'
_journal_page_first o721
_journal_paper_doi 10.1107/S1600536809007788
_journal_volume 65
_journal_year 2009
_chemical_formula_iupac 'C14 H11 Cl N2 O4, H2 O'
_chemical_formula_moiety 'C14 H11 Cl N2 O4, H2 O'
_chemical_formula_sum 'C14 H13 Cl N2 O5'
_chemical_formula_weight 324.71
_chemical_name_systematic
;(<i>E</i>)-<i>N</i>'-(5-Chloro-2-hydroxybenzylidene)-3,5-dihydroxybenzohydrazide
monohydrate
;
_space_group_IT_number 14
_symmetry_cell_setting monoclinic
_symmetry_space_group_name_Hall '-P 2ybc'
_symmetry_space_group_name_H-M 'P 1 21/c 1'
_atom_sites_solution_hydrogens geom
_atom_sites_solution_primary direct
_atom_sites_solution_secondary difmap
_cell_angle_alpha 90.00
_cell_angle_beta 108.26(3)
_cell_angle_gamma 90.00
_cell_formula_units_Z 4
_cell_length_a 14.106(3)
_cell_length_b 8.0090(16)
_cell_length_c 13.127(3)
_cell_measurement_reflns_used 575
_cell_measurement_temperature 298(2)
_cell_measurement_theta_max 20.35
_cell_measurement_theta_min 3.05
_cell_volume 1408.3(6)
_computing_cell_refinement 'SAINT (Siemens, 1996)'
_computing_data_collection 'SMART (Siemens, 1996)'
_computing_data_reduction 'SAINT (Siemens, 1996)'
_computing_molecular_graphics 'SHELXTL (Sheldrick, 2008)'
_computing_publication_material 'SHELXTL (Sheldrick, 2008)'
_computing_structure_refinement 'SHELXL97 (Sheldrick, 2008)'
_computing_structure_solution 'SHELXS97 (Sheldrick, 2008)'
_diffrn_ambient_temperature 298(2)
_diffrn_measured_fraction_theta_full 1.000
_diffrn_measured_fraction_theta_max 1.000
_diffrn_measurement_device_type 'Siemens SMART CCD'
_diffrn_measurement_method \w
_diffrn_radiation_monochromator graphite
_diffrn_radiation_source 'fine-focus sealed tube'
_diffrn_radiation_type MoK\a
_diffrn_radiation_wavelength 0.71073
_diffrn_reflns_av_R_equivalents 0.0842
_diffrn_reflns_av_sigmaI/netI 0.0845
_diffrn_reflns_limit_h_max 13
_diffrn_reflns_limit_h_min -16
_diffrn_reflns_limit_k_max 7
_diffrn_reflns_limit_k_min -9
_diffrn_reflns_limit_l_max 15
_diffrn_reflns_limit_l_min -15
_diffrn_reflns_number 6975
_diffrn_reflns_theta_full 25.04
_diffrn_reflns_theta_max 25.04
_diffrn_reflns_theta_min 1.52
_diffrn_standards_decay_% 0
_diffrn_standards_number 0
_exptl_absorpt_coefficient_mu 0.298
_exptl_absorpt_correction_T_max 0.948
_exptl_absorpt_correction_T_min 0.943
_exptl_absorpt_correction_type multi-scan
_exptl_absorpt_process_details '(SADABS; Siemens, 1996)'
_exptl_crystal_colour 'light yellow'
_exptl_crystal_density_diffrn 1.531
_exptl_crystal_density_method 'not measured'
_exptl_crystal_description block
_exptl_crystal_F_000 672
_exptl_crystal_size_max 0.20
_exptl_crystal_size_mid 0.20
_exptl_crystal_size_min 0.18
_refine_diff_density_max 0.280
_refine_diff_density_min -0.301
_refine_ls_extinction_method none
_refine_ls_goodness_of_fit_ref 1.043
_refine_ls_hydrogen_treatment constr
_refine_ls_matrix_type full
_refine_ls_number_parameters 202
_refine_ls_number_reflns 2496
_refine_ls_number_restraints 0
_refine_ls_restrained_S_all 1.043
_refine_ls_R_factor_all 0.1099
_refine_ls_R_factor_gt 0.0534
_refine_ls_shift/su_max 0.000
_refine_ls_shift/su_mean 0.000
_refine_ls_structure_factor_coef Fsqd
_refine_ls_weighting_details 'calc w=1/[\s^2^(Fo^2^)+(0.0453P)^2^+1.0153P] where P=(Fo^2^+2Fc^2^)/3'
_refine_ls_weighting_scheme calc
_refine_ls_wR_factor_gt 0.1022
_refine_ls_wR_factor_ref 0.1420
_reflns_number_gt 1437
_reflns_number_total 2496
_reflns_threshold_expression I>2\s(I)
_cod_data_source_file hb2921.cif
_cod_data_source_block I
_cod_original_sg_symbol_H-M 'P 21/c'
_cod_database_code 2221363
_cod_database_fobs_code 2221363

loop_
_symmetry_equiv_pos_as_xyz
'x, y, z'
'-x, y+1/2, -z+1/2'
'-x, -y, -z'
'x, -y-1/2, z-1/2'

loop_
_atom_site_type_symbol
_atom_site_label
_atom_site_fract_x
_atom_site_fract_y
_atom_site_fract_z
_atom_site_U_iso_or_equiv
_atom_site_adp_type
_atom_site_calc_flag
_atom_site_refinement_flags
_atom_site_occupancy
_atom_site_disorder_assembly
_atom_site_disorder_group
Cl Cl1 0.45135(9) 1.22680(17) 0.91318(10) 0.0558(4) Uani d . 1 . .
N N1 0.8522(2) 0.8948(4) 0.8966(3) 0.0295(8) Uani d . 1 . .
N N2 0.9299(2) 0.8091(4) 0.9689(2) 0.0291(8) Uani d . 1 . .
H H2 0.9246 0.7758 1.0291 0.035 Uiso calc R 1 . .
O O1 0.7409(2) 1.0093(4) 0.7040(2) 0.0439(8) Uani d . 1 . .
H H1 0.7853 0.9523 0.7442 0.066 Uiso calc R 1 . .
O O2 1.02312(19) 0.8242(4) 0.8572(2) 0.0380(8) Uani d . 1 . .
O O3 1.3085(2) 0.4281(4) 1.0233(2) 0.0491(9) Uani d . 1 . .
H H3 1.2983 0.4456 0.9592 0.074 Uiso calc R 1 . .
O O4 1.1915(2) 0.5757(4) 1.3090(2) 0.0400(8) Uani d . 1 . .
H H4 1.1481 0.6308 1.3229 0.060 Uiso calc R 1 . .
O O5 0.8783(2) 0.7575(4) 0.6646(2) 0.0434(8) Uani d . 1 . .
H H5A 0.9196 0.7761 0.7263 0.065 Uiso d R 1 . .
H H5B 0.8435 0.6765 0.6750 0.065 Uiso d R 1 . .
C C1 0.6935(3) 1.0274(5) 0.8653(3) 0.0274(9) Uani d . 1 . .
C C2 0.6769(3) 1.0606(5) 0.7568(3) 0.0309(10) Uani d . 1 . .
C C3 0.5923(3) 1.1451(6) 0.6983(3) 0.0426(12) Uani d . 1 . .
H H3A 0.5819 1.1666 0.6260 0.051 Uiso calc R 1 . .
C C4 0.5231(3) 1.1979(6) 0.7450(4) 0.0437(12) Uani d . 1 . .
H H4A 0.4662 1.2550 0.7050 0.052 Uiso calc R 1 . .
C C5 0.5392(3) 1.1652(6) 0.8520(3) 0.0364(11) Uani d . 1 . .
C C6 0.6229(3) 1.0829(5) 0.9126(3) 0.0354(11) Uani d . 1 . .
H H6 0.6330 1.0638 0.9851 0.042 Uiso calc R 1 . .
C C7 0.7800(3) 0.9389(5) 0.9314(3) 0.0298(10) Uani d . 1 . .
H H7 0.7838 0.9127 1.0016 0.036 Uiso calc R 1 . .
C C8 1.0139(3) 0.7786(5) 0.9438(3) 0.0254(9) Uani d . 1 . .
C C9 1.0938(3) 0.6850(5) 1.0242(3) 0.0252(9) Uani d . 1 . .
C C10 1.1629(3) 0.6018(5) 0.9869(3) 0.0291(10) Uani d . 1 . .
H H10 1.1574 0.6065 0.9145 0.035 Uiso calc R 1 . .
C C11 1.2398(3) 0.5122(5) 1.0569(3) 0.0304(10) Uani d . 1 . .
C C12 1.2492(3) 0.5052(5) 1.1645(3) 0.0334(10) Uani d . 1 . .
H H12 1.3011 0.4455 1.2117 0.040 Uiso calc R 1 . .
C C13 1.1801(3) 0.5882(5) 1.2015(3) 0.0285(10) Uani d . 1 . .
C C14 1.1025(3) 0.6788(5) 1.1327(3) 0.0297(10) Uani d . 1 . .
H H14 1.0570 0.7345 1.1587 0.036 Uiso calc R 1 . .

loop_
_atom_site_aniso_label
_atom_site_aniso_U_11
_atom_site_aniso_U_22
_atom_site_aniso_U_33
_atom_site_aniso_U_12
_atom_site_aniso_U_13
_atom_site_aniso_U_23
Cl1 0.0391(7) 0.0748(10) 0.0587(8) 0.0186(7) 0.0226(6) -0.0009(7)
N1 0.0256(18) 0.032(2) 0.0297(19) 0.0018(16) 0.0075(15) 0.0043(16)
N2 0.0262(18) 0.039(2) 0.0238(17) 0.0072(16) 0.0095(15) 0.0089(16)
O1 0.0415(18) 0.061(2) 0.0333(17) 0.0121(17) 0.0175(15) 0.0069(16)
O2 0.0337(17) 0.057(2) 0.0252(15) 0.0057(15) 0.0122(13) 0.0097(15)
O3 0.0467(19) 0.069(2) 0.0379(18) 0.0283(18) 0.0223(16) 0.0028(17)
O4 0.0422(19) 0.053(2) 0.0282(16) 0.0143(16) 0.0160(14) 0.0059(14)
O5 0.0438(18) 0.058(2) 0.0298(16) -0.0058(17) 0.0131(14) -0.0021(15)
C1 0.022(2) 0.031(3) 0.026(2) 0.0015(19) 0.0036(17) 0.0020(19)
C2 0.029(2) 0.037(3) 0.029(2) 0.000(2) 0.0129(19) 0.000(2)
C3 0.041(3) 0.057(3) 0.027(2) 0.010(2) 0.006(2) 0.009(2)
C4 0.034(3) 0.050(3) 0.042(3) 0.012(2) 0.004(2) 0.009(2)
C5 0.026(2) 0.044(3) 0.041(3) 0.008(2) 0.014(2) -0.002(2)
C6 0.035(2) 0.043(3) 0.031(2) 0.000(2) 0.015(2) -0.001(2)
C7 0.028(2) 0.036(3) 0.028(2) -0.003(2) 0.0116(18) 0.0002(19)
C8 0.025(2) 0.028(2) 0.025(2) -0.0002(19) 0.0087(17) 0.0024(18)
C9 0.024(2) 0.029(2) 0.025(2) -0.0001(18) 0.0104(17) -0.0021(18)
C10 0.031(2) 0.034(3) 0.025(2) 0.002(2) 0.0119(18) -0.0024(19)
C11 0.029(2) 0.035(3) 0.028(2) 0.005(2) 0.0111(19) -0.002(2)
C12 0.032(2) 0.039(3) 0.029(2) 0.008(2) 0.0097(19) 0.003(2)
C13 0.028(2) 0.032(3) 0.026(2) -0.001(2) 0.0088(18) 0.0033(19)
C14 0.027(2) 0.037(3) 0.028(2) 0.003(2) 0.0145(19) -0.001(2)

loop_
_atom_type_symbol
_atom_type_description
_atom_type_scat_dispersion_real
_atom_type_scat_dispersion_imag
_atom_type_scat_source
C C 0.0033 0.0016 'International Tables Vol C Tables 4.2.6.8 and 6.1.1.4'
H H 0.0000 0.0000 'International Tables Vol C Tables 4.2.6.8 and 6.1.1.4'
N N 0.0061 0.0033 'International Tables Vol C Tables 4.2.6.8 and 6.1.1.4'
O O 0.0106 0.0060 'International Tables Vol C Tables 4.2.6.8 and 6.1.1.4'
Cl Cl 0.1484 0.1585 'International Tables Vol C Tables 4.2.6.8 and 6.1.1.4'

loop_
_geom_angle_atom_site_label_1
_geom_angle_atom_site_label_2
_geom_angle_atom_site_label_3
_geom_angle_site_symmetry_1
_geom_angle_site_symmetry_3
_geom_angle
_geom_angle_publ_flag
C7 N1 N2 . . 115.8(3) ?
C8 N2 N1 . . 119.3(3) ?
C8 N2 H2 . . 120.4 ?
N1 N2 H2 . . 120.4 ?
C2 O1 H1 . . 109.5 ?
C11 O3 H3 . . 109.5 ?
C13 O4 H4 . . 109.5 ?
H5A O5 H5B . . 103.8 ?
C2 C1 C6 . . 118.5(4) ?
C2 C1 C7 . . 123.3(4) ?
C6 C1 C7 . . 118.3(4) ?
O1 C2 C3 . . 117.5(4) ?
O1 C2 C1 . . 122.4(4) ?
C3 C2 C1 . . 120.1(4) ?
C4 C3 C2 . . 121.1(4) ?
C4 C3 H3A . . 119.5 ?
C2 C3 H3A . . 119.5 ?
C3 C4 C5 . . 119.0(4) ?
C3 C4 H4A . . 120.5 ?
C5 C4 H4A . . 120.5 ?
C6 C5 C4 . . 121.4(4) ?
C6 C5 Cl1 . . 118.5(3) ?
C4 C5 Cl1 . . 120.1(3) ?
C5 C6 C1 . . 119.9(4) ?
C5 C6 H6 . . 120.0 ?
C1 C6 H6 . . 120.0 ?
N1 C7 C1 . . 122.3(4) ?
N1 C7 H7 . . 118.8 ?
C1 C7 H7 . . 118.8 ?
O2 C8 N2 . . 121.6(3) ?
O2 C8 C9 . . 121.8(3) ?
N2 C8 C9 . . 116.6(3) ?
C10 C9 C14 . . 119.7(4) ?
C10 C9 C8 . . 116.8(3) ?
C14 C9 C8 . . 123.4(3) ?
C11 C10 C9 . . 120.4(4) ?
C11 C10 H10 . . 119.8 ?
C9 C10 H10 . . 119.8 ?
O3 C11 C12 . . 117.6(4) ?
O3 C11 C10 . . 122.1(3) ?
C12 C11 C10 . . 120.3(4) ?
C11 C12 C13 . . 119.2(4) ?
C11 C12 H12 . . 120.4 ?
C13 C12 H12 . . 120.4 ?
O4 C13 C14 . . 121.5(3) ?
O4 C13 C12 . . 117.2(4) ?
C14 C13 C12 . . 121.4(4) ?
C13 C14 C9 . . 119.0(4) ?
C13 C14 H14 . . 120.5 ?
C9 C14 H14 . . 120.5 ?

loop_
_geom_bond_atom_site_label_1
_geom_bond_atom_site_label_2
_geom_bond_site_symmetry_2
_geom_bond_distance
_geom_bond_publ_flag
Cl1 C5 . 1.746(4) ?
N1 C7 . 1.290(4) ?
N1 N2 . 1.386(4) ?
N2 C8 . 1.348(4) ?
N2 H2 . 0.8600 ?
O1 C2 . 1.364(4) ?
O1 H1 . 0.8200 ?
O2 C8 . 1.238(4) ?
O3 C11 . 1.362(4) ?
O3 H3 . 0.8200 ?
O4 C13 . 1.373(4) ?
O4 H4 . 0.8200 ?
O5 H5A . 0.8500 ?
O5 H5B . 0.8500 ?
C1 C2 . 1.395(5) ?
C1 C6 . 1.401(5) ?
C1 C7 . 1.442(5) ?
C2 C3 . 1.377(6) ?
C3 C4 . 1.372(6) ?
C3 H3A . 0.9300 ?
C4 C5 . 1.376(6) ?
C4 H4A . 0.9300 ?
C5 C6 . 1.368(6) ?
C6 H6 . 0.9300 ?
C7 H7 . 0.9300 ?
C8 C9 . 1.484(5) ?
C9 C10 . 1.391(5) ?
C9 C14 . 1.392(5) ?
C10 C11 . 1.382(5) ?
C10 H10 . 0.9300 ?
C11 C12 . 1.378(5) ?
C12 C13 . 1.387(5) ?
C12 H12 . 0.9300 ?
C13 C14 . 1.386(5) ?
C14 H14 . 0.9300 ?

loop_
_geom_hbond_atom_site_label_D
_geom_hbond_atom_site_label_H
_geom_hbond_atom_site_label_A
_geom_hbond_site_symmetry_A
_geom_hbond_distance_DH
_geom_hbond_distance_HA
_geom_hbond_distance_DA
_geom_hbond_angle_DHA
O1 H1 N1 . 0.82 1.98 2.685(4) 144
O1 H1 O5 . 0.82 2.47 2.952(4) 119
O3 H3 O1 2_746 0.82 2.10 2.916(4) 173
O4 H4 O2 4_576 0.82 1.99 2.762(4) 158
N2 H2 O5 4_576 0.86 2.09 2.931(4) 164
O5 H5A O2 . 0.85 1.91 2.760(4) 174
O5 H5B O4 3_767 0.85 2.11 2.902(4) 156

loop_
_cod_related_entry_id
_cod_related_entry_database
_cod_related_entry_code
1 ChemSpider 30655737
